data_7219448
loop_
_publ_author_name
'Pramanik, Animesh'
'Pathak, Sudipta'
'Das, Doyel'
'Kundu, Ashis'
'Maity, Subhendu'
'Guchhait, Nikhil'

_publ_section_title
;
 Synthesis of 4-Hydroxyindole Fused Isocoumarin Derivatives and Their
 Fluorescence &#x201C;Turn-Off&#x201D; Sensing Cu(II) Ions
;
_journal_name_full 'RSC Adv.'
_journal_paper_doi 10.1039/C5RA01060H
_journal_year 2015
_chemical_formula_sum 'C28 H24 N2 O3'
_chemical_formula_weight 436.49
_chemical_name_systematic
;
 ?
;
_space_group_IT_number 15
_symmetry_cell_setting monoclinic
_symmetry_space_group_name_Hall '-C 2yc'
_symmetry_space_group_name_H-M 'C 1 2/c 1'
_atom_sites_solution_hydrogens geom
_atom_sites_solution_primary direct
_atom_sites_solution_secondary difmap
_audit_creation_method SHELXL-97
_audit_update_record
;
2013-11-27 deposited with the CCDC.
2015-02-02 downloaded from the CCDC.
;
_cell_angle_alpha 90.00
_cell_angle_beta 106.072(2)
_cell_angle_gamma 90.00
_cell_formula_units_Z 7
_cell_length_a 20.4475(13)
_cell_length_b 14.4995(10)
_cell_length_c 13.9270(9)
_cell_measurement_temperature 293(2)
_cell_volume 3967.7(5)
_computing_structure_refinement 'SHELXL-97 (Sheldrick, 1997)'
_diffrn_ambient_temperature 293(2)
_diffrn_measured_fraction_theta_full 0.983
_diffrn_measured_fraction_theta_max 0.983
_diffrn_radiation_monochromator graphite
_diffrn_radiation_source 'fine-focus sealed tube'
_diffrn_radiation_type MoK\a
_diffrn_radiation_wavelength 0.71073
_diffrn_reflns_av_R_equivalents 0.0387
_diffrn_reflns_av_sigmaI/netI 0.0331
_diffrn_reflns_limit_h_max 26
_diffrn_reflns_limit_h_min -26
_diffrn_reflns_limit_k_max 17
_diffrn_reflns_limit_k_min -18
_diffrn_reflns_limit_l_max 18
_diffrn_reflns_limit_l_min -15
_diffrn_reflns_number 24613
_diffrn_reflns_theta_full 27.60
_diffrn_reflns_theta_max 27.60
_diffrn_reflns_theta_min 1.75
_exptl_absorpt_coefficient_mu 0.084
_exptl_crystal_colour yellow
_exptl_crystal_density_diffrn 1.279
_exptl_crystal_density_method 'not measured'
_exptl_crystal_description needle
_exptl_crystal_F_000 1610
_exptl_crystal_size_max 0.4
_exptl_crystal_size_mid 0.3
_exptl_crystal_size_min 0.2
_refine_diff_density_max 0.138
_refine_diff_density_min -0.148
_refine_diff_density_rms 0.031
_refine_ls_extinction_method none
_refine_ls_goodness_of_fit_ref 1.034
_refine_ls_hydrogen_treatment mixed
_refine_ls_matrix_type full
_refine_ls_number_parameters 350
_refine_ls_number_reflns 4530
_refine_ls_number_restraints 0
_refine_ls_restrained_S_all 1.034
_refine_ls_R_factor_all 0.0761
_refine_ls_R_factor_gt 0.0438
_refine_ls_shift/su_max 0.000
_refine_ls_shift/su_mean 0.000
_refine_ls_structure_factor_coef Fsqd
_refine_ls_weighting_details 'calc w=1/[\s^2^(Fo^2^)+(0.0571P)^2^+0.4461P] where P=(Fo^2^+2Fc^2^)/3'
_refine_ls_weighting_scheme calc
_refine_ls_wR_factor_gt 0.1043
_refine_ls_wR_factor_ref 0.1182
_reflns_number_gt 2909
_reflns_number_total 4530
_reflns_threshold_expression >2sigma(I)
_cod_data_source_file c5ra01060h2.cif
_cod_data_source_block sp1
_cod_original_sg_symbol_H-M C2/c
_cod_database_code 7219448

loop_
_symmetry_equiv_pos_as_xyz
'x, y, z'
'-x, y, -z+1/2'
'x+1/2, y+1/2, z'
'-x+1/2, y+1/2, -z+1/2'
'-x, -y, -z'
'x, -y, z-1/2'
'-x+1/2, -y+1/2, -z'
'x+1/2, -y+1/2, z-1/2'

loop_
_atom_site_label
_atom_site_type_symbol
_atom_site_fract_x
_atom_site_fract_y
_atom_site_fract_z
_atom_site_U_iso_or_equiv
_atom_site_adp_type
_atom_site_occupancy
_atom_site_symmetry_multiplicity
_atom_site_calc_flag
_atom_site_refinement_flags
O2 O 0.77237(5) 0.36541(7) 0.81889(7) 0.0504(3) Uani 1 1 d .
N1 N 0.74891(6) 0.46711(8) 1.03806(8) 0.0430(3) Uani 1 1 d .
O1 O 0.73583(7) 0.24200(9) 0.72878(9) 0.0778(4) Uani 1 1 d .
O3 O 0.88178(6) 0.51847(8) 0.82636(9) 0.0665(3) Uani 1 1 d .
C1 C 0.73324(7) 0.39949(10) 0.96320(9) 0.0418(3) Uani 1 1 d .
C15 C 0.79507(7) 0.52592(10) 1.01876(10) 0.0447(3) Uani 1 1 d .
C7 C 0.68521(7) 0.27016(10) 0.86037(10) 0.0476(4) Uani 1 1 d .
C10 C 0.81148(7) 0.49819(10) 0.93275(10) 0.0450(3) Uani 1 1 d .
C2 C 0.68543(7) 0.32466(9) 0.94467(10) 0.0435(3) Uani 1 1 d .
C17 C 0.66169(7) 0.51532(10) 1.12400(11) 0.0459(3) Uani 1 1 d .
C3 C 0.63944(8) 0.30160(11) 0.99910(12) 0.0525(4) Uani 1 1 d .
C9 C 0.77225(7) 0.41823(10) 0.90058(9) 0.0431(3) Uani 1 1 d .
C16 C 0.72857(8) 0.46875(12) 1.13070(10) 0.0459(3) Uani 1 1 d .
C22 C 0.63799(8) 0.51238(13) 1.20776(13) 0.0597(4) Uani 1 1 d .
C11 C 0.86434(8) 0.54360(11) 0.89983(11) 0.0523(4) Uani 1 1 d .
C8 C 0.73101(8) 0.28884(11) 0.79791(11) 0.0532(4) Uani 1 1 d .
C14 C 0.82422(10) 0.60735(12) 1.08033(12) 0.0577(4) Uani 1 1 d .
C6 C 0.64012(9) 0.19612(11) 0.83363(13) 0.0586(4) Uani 1 1 d .
C26 C 0.5000 0.85964(17) 0.7500 0.0573(6) Uani 1 2 d S
N2 N 0.5000 0.95439(17) 0.7500 0.0874(8) Uani 1 2 d S
C18 C 0.62511(9) 0.56278(13) 1.04160(15) 0.0701(5) Uani 1 1 d .
C5 C 0.59632(8) 0.22738(12) 0.97185(13) 0.0610(4) Uani 1 1 d .
C4 C 0.59631(9) 0.17467(12) 0.88911(14) 0.0648(5) Uani 1 1 d .
C25 C 0.54789(9) 0.81094(14) 0.71649(12) 0.0653(5) Uani 1 1 d .
C13 C 0.85378(12) 0.67278(13) 1.01781(15) 0.0720(5) Uani 1 1 d .
C21 C 0.57967(10) 0.55799(15) 1.21036(18) 0.0785(6) Uani 1 1 d .
C12 C 0.89870(11) 0.62338(16) 0.96414(16) 0.0741(5) Uani 1 1 d .
C19 C 0.56522(11) 0.60807(16) 1.0444(2) 0.0937(7) Uani 1 1 d .
C24 C 0.54719(14) 0.71646(16) 0.71712(16) 0.0903(7) Uani 1 1 d .
C20 C 0.54369(11) 0.60538(16) 1.1287(2) 0.0915(7) Uani 1 1 d .
C23 C 0.5000 0.6688(3) 0.7500 0.1115(13) Uani 1 2 d S
H16B H 0.7665(7) 0.5026(10) 1.1801(11) 0.051(4) Uiso 1 1 d .
H16A H 0.7276(7) 0.4057(12) 1.1534(11) 0.055(4) Uiso 1 1 d .
H3 H 0.6366(8) 0.3390(11) 1.0569(12) 0.063(4) Uiso 1 1 d .
H14B H 0.8589(9) 0.5863(11) 1.1368(13) 0.063(5) Uiso 1 1 d .
H4 H 0.5632(8) 0.2118(11) 1.0115(12) 0.065(5) Uiso 1 1 d .
H6 H 0.6413(8) 0.1603(12) 0.7756(13) 0.067(5) Uiso 1 1 d .
H14A H 0.7903(9) 0.6372(12) 1.1043(13) 0.069(5) Uiso 1 1 d .
H5 H 0.5655(9) 0.1195(14) 0.8715(13) 0.087(6) Uiso 1 1 d .
H12A H 0.9164(9) 0.6645(13) 0.9220(14) 0.080(5) Uiso 1 1 d .
H13B H 0.8789(9) 0.7215(13) 1.0598(14) 0.080(5) Uiso 1 1 d .
H18 H 0.6419(8) 0.5627(11) 0.9815(12) 0.063(5) Uiso 1 1 d .
H12B H 0.9371(11) 0.5978(15) 1.0129(16) 0.094(7) Uiso 1 1 d .
H13A H 0.8151(10) 0.7028(13) 0.9657(15) 0.086(6) Uiso 1 1 d .
H22 H 0.6639(9) 0.4758(13) 1.2690(13) 0.081(6) Uiso 1 1 d .
H21 H 0.5636(10) 0.5570(14) 1.2713(16) 0.099(7) Uiso 1 1 d .
H19 H 0.5437(11) 0.6364(17) 0.9833(18) 0.112(8) Uiso 1 1 d .
H20 H 0.5027(12) 0.6389(16) 1.1296(17) 0.116(7) Uiso 1 1 d .
H30 H 0.5298(9) 0.9843(13) 0.7255(13) 0.074(5) Uiso 1 1 d .
H25 H 0.5824(9) 0.8467(12) 0.6909(13) 0.079(5) Uiso 1 1 d .
H24 H 0.5837(13) 0.6843(18) 0.6964(19) 0.126(8) Uiso 1 1 d .
H23 H 0.5000 0.606(3) 0.7500 0.138(14) Uiso 1 2 d S

loop_
_atom_site_aniso_label
_atom_site_aniso_U_11
_atom_site_aniso_U_22
_atom_site_aniso_U_33
_atom_site_aniso_U_23
_atom_site_aniso_U_13
_atom_site_aniso_U_12
O2 0.0671(6) 0.0474(6) 0.0401(6) -0.0029(4) 0.0205(5) 0.0029(5)
N1 0.0501(6) 0.0434(7) 0.0373(6) -0.0034(5) 0.0150(5) -0.0005(5)
O1 0.1194(10) 0.0654(8) 0.0576(7) -0.0200(6) 0.0392(7) -0.0091(7)
O3 0.0743(7) 0.0694(8) 0.0665(7) 0.0061(6) 0.0375(6) 0.0012(6)
C1 0.0486(7) 0.0405(8) 0.0359(7) 0.0001(6) 0.0108(6) 0.0032(6)
C15 0.0486(7) 0.0441(8) 0.0410(7) 0.0024(6) 0.0116(6) 0.0000(6)
C7 0.0579(8) 0.0412(8) 0.0401(8) 0.0008(6) 0.0078(6) 0.0061(7)
C10 0.0502(8) 0.0458(9) 0.0393(7) 0.0028(6) 0.0131(6) 0.0018(6)
C2 0.0488(7) 0.0400(8) 0.0394(7) 0.0024(6) 0.0084(6) 0.0055(6)
C17 0.0491(7) 0.0386(8) 0.0521(9) -0.0068(7) 0.0175(6) -0.0062(6)
C3 0.0562(9) 0.0510(9) 0.0523(9) -0.0012(8) 0.0180(7) -0.0014(7)
C9 0.0516(8) 0.0429(8) 0.0351(7) -0.0002(6) 0.0126(6) 0.0068(6)
C16 0.0541(8) 0.0477(9) 0.0378(8) -0.0012(7) 0.0157(6) 0.0015(7)
C22 0.0518(9) 0.0707(12) 0.0616(10) -0.0111(9) 0.0243(8) -0.0117(8)
C11 0.0551(8) 0.0557(10) 0.0471(8) 0.0105(7) 0.0159(7) 0.0014(7)
C8 0.0733(10) 0.0444(9) 0.0418(8) -0.0026(7) 0.0159(7) 0.0057(8)
C14 0.0687(10) 0.0554(10) 0.0481(10) -0.0071(8) 0.0149(8) -0.0090(9)
C6 0.0704(10) 0.0472(9) 0.0522(10) -0.0082(8) 0.0072(8) 0.0020(8)
C26 0.0546(12) 0.0649(16) 0.0494(13) 0.000 0.0095(10) 0.000
N2 0.0784(15) 0.0605(16) 0.141(2) 0.000 0.0601(17) 0.000
C18 0.0673(11) 0.0719(12) 0.0749(12) 0.0197(10) 0.0260(9) 0.0147(9)
C5 0.0586(9) 0.0568(11) 0.0681(11) 0.0026(8) 0.0186(8) -0.0061(8)
C4 0.0643(10) 0.0523(11) 0.0720(12) -0.0018(9) 0.0095(9) -0.0089(8)
C25 0.0711(11) 0.0710(13) 0.0550(10) -0.0077(9) 0.0194(8) -0.0011(9)
C13 0.0997(14) 0.0567(11) 0.0580(11) -0.0069(9) 0.0192(10) -0.0261(11)
C21 0.0631(11) 0.0892(15) 0.0954(15) -0.0153(12) 0.0423(11) -0.0069(10)
C12 0.0798(13) 0.0834(14) 0.0613(11) 0.0014(10) 0.0234(10) -0.0295(11)
C19 0.0755(13) 0.0870(16) 0.120(2) 0.0394(14) 0.0293(13) 0.0246(11)
C24 0.1305(19) 0.0743(16) 0.0794(14) -0.0047(11) 0.0515(14) 0.0174(14)
C20 0.0687(12) 0.0794(15) 0.141(2) 0.0083(14) 0.0539(14) 0.0130(11)
C23 0.192(4) 0.060(2) 0.106(3) 0.000 0.081(3) 0.000

loop_
_atom_type_symbol
_atom_type_description
_atom_type_scat_dispersion_real
_atom_type_scat_dispersion_imag
_atom_type_scat_source
C C 0.0033 0.0016 'International Tables Vol C Tables 4.2.6.8 and 6.1.1.4'
H H 0.0000 0.0000 'International Tables Vol C Tables 4.2.6.8 and 6.1.1.4'
N N 0.0061 0.0033 'International Tables Vol C Tables 4.2.6.8 and 6.1.1.4'
O O 0.0106 0.0060 'International Tables Vol C Tables 4.2.6.8 and 6.1.1.4'

loop_
_geom_angle_atom_site_label_1
_geom_angle_atom_site_label_2
_geom_angle_atom_site_label_3
_geom_angle
_geom_angle_site_symmetry_1
_geom_angle_site_symmetry_3
C9 O2 C8 118.95(11) . .
C15 N1 C1 108.75(10) . .
C15 N1 C16 123.36(12) . .
C1 N1 C16 127.26(12) . .
C9 C1 N1 106.42(12) . .
C9 C1 C2 121.74(12) . .
N1 C1 C2 131.80(12) . .
N1 C15 C10 109.70(12) . .
N1 C15 C14 125.27(13) . .
C10 C15 C14 125.04(13) . .
C6 C7 C2 120.06(14) . .
C6 C7 C8 117.76(14) . .
C2 C7 C8 122.17(13) . .
C15 C10 C9 105.06(12) . .
C15 C10 C11 121.48(13) . .
C9 C10 C11 133.12(13) . .
C3 C2 C7 117.85(14) . .
C3 C2 C1 127.48(13) . .
C7 C2 C1 114.66(12) . .
C18 C17 C22 119.02(15) . .
C18 C17 C16 123.63(13) . .
C22 C17 C16 117.31(14) . .
C5 C3 C2 120.79(15) . .
C1 C9 O2 123.73(13) . .
C1 C9 C10 110.05(12) . .
O2 C9 C10 126.22(12) . .
N1 C16 C17 115.37(12) . .
C21 C22 C17 121.16(19) . .
O3 C11 C10 122.99(15) . .
O3 C11 C12 121.73(14) . .
C10 C11 C12 115.25(14) . .
O1 C8 O2 116.29(14) . .
O1 C8 C7 125.17(15) . .
O2 C8 C7 118.54(12) . .
C15 C14 C13 108.97(13) . .
C4 C6 C7 120.68(16) . .
N2 C26 C25 120.57(12) . 2_656
N2 C26 C25 120.57(12) . .
C25 C26 C25 118.9(2) 2_656 .
C17 C18 C19 119.47(19) . .
C3 C5 C4 120.95(16) . .
C6 C4 C5 119.66(16) . .
C24 C25 C26 119.8(2) . .
C12 C13 C14 112.25(17) . .
C20 C21 C22 119.7(2) . .
C11 C12 C13 114.09(16) . .
C20 C19 C18 120.2(2) . .
C23 C24 C25 121.2(2) . .
C21 C20 C19 120.4(2) . .
C24 C23 C24 119.2(3) . 2_656

loop_
_geom_bond_atom_site_label_1
_geom_bond_atom_site_label_2
_geom_bond_distance
_geom_bond_site_symmetry_2
O2 C9 1.3720(15) .
O2 C8 1.3770(18) .
N1 C15 1.3530(17) .
N1 C1 1.4021(17) .
N1 C16 1.4613(17) .
O1 C8 1.2043(17) .
O3 C11 1.2283(17) .
C1 C9 1.3624(18) .
C1 C2 1.435(2) .
C15 C10 1.3898(19) .
C15 C14 1.484(2) .
C7 C6 1.397(2) .
C7 C2 1.4142(19) .
C7 C8 1.469(2) .
C10 C9 1.410(2) .
C10 C11 1.444(2) .
C2 C3 1.402(2) .
C17 C18 1.369(2) .
C17 C22 1.382(2) .
C17 C16 1.505(2) .
C3 C5 1.376(2) .
C22 C21 1.373(3) .
C11 C12 1.512(3) .
C14 C13 1.522(2) .
C6 C4 1.371(2) .
C26 N2 1.374(3) .
C26 C25 1.389(2) 2_656
C26 C25 1.389(2) .
C18 C19 1.399(3) .
C5 C4 1.383(2) .
C25 C24 1.370(3) .
C13 C12 1.515(3) .
C21 C20 1.358(3) .
C19 C20 1.364(3) .
C24 C23 1.365(3) .
C23 C24 1.365(3) 2_656
